data_4311290
loop_
_publ_author_name
'Rolf W. Saalfrank'
'Christian Deutscher'
'Stefan Sperner'
'Takayuki Nakajima'
'Ayuk M. Ako'
'Eveline Uller'
'Frank Hampel'
'Frank W. Heinemann'

_publ_contact_author 'Dr. Frank Hampel'
_publ_contact_author_email hampel@organik.uni-erlangen.de
_publ_section_title
;
 Six-Membered Metalla-coronands. Synthesis and Crystal Packing: Columns,
 Compartments, and 3D-Networks,
;
_journal_name_full 'Inorganic Chemistry'
_journal_page_first 4372
_journal_page_last 4382
_journal_paper_doi 10.1021/ic049799w
_journal_volume 43
_journal_year 2004
_chemical_formula_sum 'C100 H142 Cl12 Fe6 N12 O12 S6'
_chemical_formula_weight 2657.12
_chemical_name_systematic
;
  ?
;
_space_group_IT_number 14
_symmetry_cell_setting monoclinic
_symmetry_space_group_name_Hall '-P 2yn'
_symmetry_space_group_name_H-M 'P 1 21/n 1'
_atom_sites_solution_hydrogens geom
_atom_sites_solution_primary direct
_atom_sites_solution_secondary difmap
_audit_creation_method SHELXL-97
_cell_angle_alpha 90.00
_cell_angle_beta 96.6350(11)
_cell_angle_gamma 90.00
_cell_formula_units_Z 2
_cell_length_a 13.2578(4)
_cell_length_b 19.2200(3)
_cell_length_c 24.8933(8)
_cell_measurement_reflns_used 11017
_cell_measurement_temperature 173(2)
_cell_volume 6300.7(3)
_computing_cell_refinement DENZO-SMN
_computing_data_collection 'Nonius Collect'
_computing_data_reduction DENZO-SMN
_computing_molecular_graphics 'SHELXTL NT'
_computing_publication_material 'SHELXTL NT'
_computing_structure_refinement 'SHELXL-97 (Sheldrick, 1997)'
_computing_structure_solution 'SHELXS-97 (Sheldrick, 1990)'
_diffrn_ambient_temperature 173(2)
_diffrn_detector_area_resol_mean 9
_diffrn_measured_fraction_theta_full 0.989
_diffrn_measured_fraction_theta_max 0.989
_diffrn_measurement_device_type 'Nonius KappaCCD'
_diffrn_radiation_monochromator graphite
_diffrn_radiation_source 'fine-focus rotating anode'
_diffrn_radiation_type MoK\a
_diffrn_radiation_wavelength 0.71073
_diffrn_reflns_av_R_equivalents 0.0442
_diffrn_reflns_av_sigmaI/netI 0.0551
_diffrn_reflns_limit_h_max 15
_diffrn_reflns_limit_h_min -15
_diffrn_reflns_limit_k_max 21
_diffrn_reflns_limit_k_min -22
_diffrn_reflns_limit_l_max 29
_diffrn_reflns_limit_l_min -29
_diffrn_reflns_number 21194
_diffrn_reflns_theta_full 25.04
_diffrn_reflns_theta_max 25.04
_diffrn_reflns_theta_min 2.70
_exptl_absorpt_coefficient_mu 1.083
_exptl_absorpt_correction_T_max 0.8994
_exptl_absorpt_correction_T_min 0.8125
_exptl_absorpt_correction_type 'empirical (Scalepack)'
_exptl_crystal_colour orange
_exptl_crystal_density_diffrn 1.401
_exptl_crystal_density_method 'not measured'
_exptl_crystal_description needle
_exptl_crystal_F_000 2756
_exptl_crystal_size_max 0.20
_exptl_crystal_size_mid 0.20
_exptl_crystal_size_min 0.10
_refine_diff_density_max 1.057
_refine_diff_density_min -0.850
_refine_diff_density_rms 0.112
_refine_ls_extinction_coef 0.0031(6)
_refine_ls_extinction_expression Fc^*^=kFc[1+0.001xFc^2^\l^3^/sin(2\q)]^-1/4^
_refine_ls_extinction_method SHELXL
_refine_ls_goodness_of_fit_ref 1.564
_refine_ls_hydrogen_treatment 'riding model'
_refine_ls_matrix_type full
_refine_ls_number_parameters 668
_refine_ls_number_reflns 11015
_refine_ls_number_restraints 3
_refine_ls_restrained_S_all 1.568
_refine_ls_R_factor_all 0.1042
_refine_ls_R_factor_gt 0.0781
_refine_ls_shift/su_max 0.768
_refine_ls_shift/su_mean 0.051
_refine_ls_structure_factor_coef Fsqd
_refine_ls_weighting_details 'calc w=1/[\s^2^(Fo^2^)+(0.1000P)^2^+0.0000P] where P=(Fo^2^+2Fc^2^)/3'
_refine_ls_weighting_scheme calc
_refine_ls_wR_factor_gt 0.2148
_refine_ls_wR_factor_ref 0.2334
_reflns_number_gt 8204
_reflns_number_total 11015
_reflns_threshold_expression >2sigma(I)
_cod_data_source_file ic049799wsi20040216_012135_24.cif
_cod_data_source_block cd10
_cod_depositor_comments
;
The following automatic conversions were performed:
'_symmetry_cell_setting' value 'Monoclinic' changed to 'monoclinic'
according to '/home/saulius/struct/CIF-dictionaries/cif_core.dic'
dictionary named 'cif_core.dic' version 2.4.1 from 2010-06-29.

Automatic conversion script
Id: cif_fix_enum 1527 2010-12-29 10:47:43Z saulius 
;
_cod_database_code 4311290

loop_
_symmetry_equiv_pos_as_xyz
'x, y, z'
'-x+1/2, y+1/2, -z+1/2'
'-x, -y, -z'
'x-1/2, -y-1/2, z-1/2'

loop_
_atom_site_label
_atom_site_type_symbol
_atom_site_fract_x
_atom_site_fract_y
_atom_site_fract_z
_atom_site_U_iso_or_equiv
_atom_site_adp_type
_atom_site_occupancy
_atom_site_symmetry_multiplicity
_atom_site_calc_flag
_atom_site_refinement_flags
_atom_site_disorder_assembly
_atom_site_disorder_group
Fe1 Fe -0.31243(5) 0.90149(3) -0.01169(3) 0.0343(2) Uani 1 1 d . . .
Fe2 Fe -0.30191(5) 1.06029(3) -0.04037(3) 0.0324(2) Uani 1 1 d . . .
Fe3 Fe -0.49762(5) 1.15276(3) -0.04011(3) 0.0337(2) Uani 1 1 d . . .
O12 O -0.2267(3) 0.98696(17) 0.00295(15) 0.0377(8) Uani 1 1 d . . .
O14 O -0.3954(2) 0.91894(16) 0.05026(14) 0.0345(8) Uani 1 1 d . . .
O32 O -0.3980(3) 1.12166(17) -0.08766(14) 0.0371(8) Uani 1 1 d . . .
O34 O -0.3785(3) 0.97229(16) -0.06188(14) 0.0342(8) Uani 1 1 d . . .
O54 O -0.5878(3) 1.17526(16) 0.01664(15) 0.0377(8) Uani 1 1 d . . .
O52 O -0.3936(3) 1.09959(16) 0.00883(14) 0.0348(8) Uani 1 1 d . . .
N10 N -0.2027(3) 0.8679(2) 0.05914(19) 0.0378(10) Uani 1 1 d . . .
N30 N -0.2525(3) 1.0434(2) -0.12231(17) 0.0364(9) Uani 1 1 d . . .
N50 N -0.4160(3) 1.2410(2) 0.00472(18) 0.0378(10) Uani 1 1 d . . .
N1 N -0.2321(3) 0.8535(2) -0.0653(2) 0.0441(11) Uani 1 1 d . . .
N2 N -0.1822(3) 1.1299(2) -0.01983(17) 0.0329(9) Uani 1 1 d . . .
N3 N -0.5603(3) 1.2210(2) -0.0986(2) 0.0418(10) Uani 1 1 d . . .
C1 C -0.2144(5) 0.8180(4) -0.0967(3) 0.0684(19) Uani 1 1 d . . .
C2 C -0.1287(5) 1.1461(3) 0.0152(3) 0.0486(15) Uani 1 1 d . . .
C3 C -0.5677(5) 1.2577(4) -0.1328(3) 0.0622(18) Uani 1 1 d . . .
S1 S -0.1846(3) 0.7665(3) -0.14391(18) 0.184(2) Uani 1 1 d . . .
S2 S -0.04905(14) 1.17431(9) 0.06458(7) 0.0622(5) Uani 1 1 d . . .
S3 S -0.5737(3) 1.3121(2) -0.18298(15) 0.1408(14) Uani 1 1 d . . .
C11 C -0.1102(4) 0.9084(2) 0.0504(2) 0.0409(12) Uani 1 1 d . . .
H11A H -0.0803 0.8895 0.0188 0.049 Uiso 1 1 calc R . .
H11B H -0.0591 0.9040 0.0826 0.049 Uiso 1 1 calc R . .
C12 C -0.1372(4) 0.9841(3) 0.0409(2) 0.0398(12) Uani 1 1 d . . .
H12A H -0.1497 1.0066 0.0753 0.048 Uiso 1 1 calc R . .
H12B H -0.0807 1.0088 0.0263 0.048 Uiso 1 1 calc R . .
C13 C -0.2450(4) 0.8868(3) 0.1096(2) 0.0411(12) Uani 1 1 d . . .
H13A H -0.1911 0.9087 0.1349 0.049 Uiso 1 1 calc R . .
H13B H -0.2676 0.8441 0.1269 0.049 Uiso 1 1 calc R . .
C14 C -0.3353(4) 0.9374(3) 0.0992(2) 0.0386(12) Uani 1 1 d . . .
H14A H -0.3771 0.9353 0.1297 0.046 Uiso 1 1 calc R . .
H14B H -0.3100 0.9856 0.0966 0.046 Uiso 1 1 calc R . .
C15 C -0.1848(4) 0.7909(2) 0.0557(2) 0.0403(12) Uani 1 1 d . . .
H15A H -0.1753 0.7795 0.0178 0.048 Uiso 1 1 calc R . .
H15B H -0.2469 0.7666 0.0641 0.048 Uiso 1 1 calc R . .
C16 C -0.0954(4) 0.7617(3) 0.0921(2) 0.0404(12) Uani 1 1 d . . .
C17 C -0.1037(5) 0.7422(3) 0.1461(3) 0.0490(14) Uani 1 1 d . . .
H17A H -0.1651 0.7501 0.1614 0.059 Uiso 1 1 calc R . .
C18 C -0.0219(5) 0.7116(3) 0.1762(3) 0.0569(16) Uani 1 1 d . . .
H18A H -0.0287 0.6983 0.2123 0.068 Uiso 1 1 calc R . .
C19A C 0.1600(6) 0.6614(4) 0.1887(4) 0.092(3) Uani 1 1 d . . .
C19 C 0.0706(5) 0.6992(3) 0.1561(3) 0.0551(17) Uani 1 1 d . . .
C19B C 0.2521(7) 0.7059(5) 0.1921(5) 0.113(4) Uani 1 1 d . . .
H19A H 0.3091 0.6814 0.2124 0.170 Uiso 1 1 calc R . .
H19B H 0.2393 0.7495 0.2105 0.170 Uiso 1 1 calc R . .
H19C H 0.2686 0.7161 0.1555 0.170 Uiso 1 1 calc R . .
C19C C 0.1365(9) 0.6455(11) 0.2466(7) 0.222(12) Uani 1 1 d . . .
H19D H 0.1946 0.6216 0.2664 0.333 Uiso 1 1 calc R . .
H19E H 0.0763 0.6157 0.2451 0.333 Uiso 1 1 calc R . .
H19F H 0.1238 0.6891 0.2650 0.333 Uiso 1 1 calc R . .
C19D C 0.1742(12) 0.5932(5) 0.1604(9) 0.223(12) Uani 1 1 d . . .
H19G H 0.2314 0.5678 0.1798 0.335 Uiso 1 1 calc R . .
H19H H 0.1882 0.6022 0.1232 0.335 Uiso 1 1 calc R . .
H19I H 0.1123 0.5652 0.1598 0.335 Uiso 1 1 calc R . .
C20 C 0.0782(5) 0.7204(3) 0.1040(3) 0.0558(17) Uani 1 1 d . . .
H20A H 0.1405 0.7142 0.0892 0.067 Uiso 1 1 calc R . .
C21 C -0.0037(4) 0.7508(3) 0.0724(3) 0.0471(14) Uani 1 1 d . . .
H21A H 0.0038 0.7644 0.0364 0.056 Uiso 1 1 calc R . .
C31 C -0.2794(4) 1.1101(3) -0.1508(2) 0.0419(12) Uani 1 1 d . . .
H31A H -0.2735 1.1049 -0.1899 0.050 Uiso 1 1 calc R . .
H31B H -0.2320 1.1472 -0.1363 0.050 Uiso 1 1 calc R . .
C32 C -0.3871(4) 1.1300(3) -0.1428(2) 0.0398(12) Uani 1 1 d . . .
H32A H -0.4005 1.1789 -0.1539 0.048 Uiso 1 1 calc R . .
H32B H -0.4360 1.0998 -0.1650 0.048 Uiso 1 1 calc R . .
C33 C -0.3113(4) 0.9839(3) -0.1480(2) 0.0409(12) Uani 1 1 d . . .
H33A H -0.2664 0.9427 -0.1480 0.049 Uiso 1 1 calc R . .
H33B H -0.3349 0.9956 -0.1861 0.049 Uiso 1 1 calc R . .
C34 C -0.4034(4) 0.9657(3) -0.1186(2) 0.0381(12) Uani 1 1 d . . .
H34A H -0.4605 0.9972 -0.1309 0.046 Uiso 1 1 calc R . .
H34B H -0.4253 0.9174 -0.1275 0.046 Uiso 1 1 calc R . .
C35 C -0.1400(4) 1.0303(3) -0.1188(2) 0.0425(12) Uani 1 1 d . . .
H35A H -0.1049 1.0639 -0.0929 0.051 Uiso 1 1 calc R . .
H35B H -0.1260 0.9831 -0.1039 0.051 Uiso 1 1 calc R . .
C36 C -0.0948(4) 1.0358(3) -0.1713(2) 0.0410(12) Uani 1 1 d . . .
C37 C -0.0882(5) 0.9798(3) -0.2054(3) 0.0518(15) Uani 1 1 d . . .
H37A H -0.1092 0.9351 -0.1949 0.062 Uiso 1 1 calc R . .
C38 C -0.0506(5) 0.9884(4) -0.2557(3) 0.0622(18) Uani 1 1 d . . .
H38A H -0.0477 0.9494 -0.2789 0.075 Uiso 1 1 calc R . .
C39 C -0.0177(5) 1.0526(4) -0.2718(3) 0.0614(17) Uani 1 1 d . . .
C39A C 0.0208(11) 1.0619(6) -0.3267(4) 0.112(4) Uani 1 1 d . . .
C39D C 0.101(5) 1.0099(14) -0.3288(16) 0.55(5) Uani 1 1 d . . .
H39A H 0.1296 1.0142 -0.3632 0.824 Uiso 1 1 calc R . .
H39B H 0.0721 0.9633 -0.3260 0.824 Uiso 1 1 calc R . .
H39C H 0.1542 1.0176 -0.2988 0.824 Uiso 1 1 calc R . .
C39C C 0.0876(14) 1.1177(14) -0.3316(6) 0.243(14) Uani 1 1 d . . .
H39D H 0.0489 1.1611 -0.3365 0.364 Uiso 1 1 calc R . .
H39E H 0.1245 1.1100 -0.3630 0.364 Uiso 1 1 calc R . .
H39F H 0.1361 1.1208 -0.2989 0.364 Uiso 1 1 calc R . .
C39B C -0.052(2) 1.057(2) -0.3676(5) 0.436(8) Uani 1 1 d . . .
H39G H -0.1111 1.0844 -0.3595 0.653 Uiso 1 1 calc R . .
H39H H -0.0721 1.0083 -0.3731 0.653 Uiso 1 1 calc R . .
H39I H -0.0277 1.0752 -0.4005 0.653 Uiso 1 1 calc R . .
C40 C -0.0220(6) 1.1071(4) -0.2365(3) 0.0585(16) Uani 1 1 d . . .
H40A H 0.0015 1.1516 -0.2462 0.070 Uiso 1 1 calc R . .
C41 C -0.0585(5) 1.0996(3) -0.1884(3) 0.0486(14) Uani 1 1 d . . .
H41A H -0.0597 1.1389 -0.1654 0.058 Uiso 1 1 calc R . .
C51 C -0.3466(4) 1.2109(3) 0.0512(2) 0.0420(12) Uani 1 1 d . . .
H51A H -0.3551 1.2370 0.0846 0.050 Uiso 1 1 calc R . .
H51B H -0.2751 1.2162 0.0438 0.050 Uiso 1 1 calc R . .
C52 C -0.3696(4) 1.1335(3) 0.0595(2) 0.0402(12) Uani 1 1 d . . .
H52A H -0.3098 1.1109 0.0798 0.048 Uiso 1 1 calc R . .
H52B H -0.4275 1.1291 0.0811 0.048 Uiso 1 1 calc R . .
C53 C -0.4987(4) 1.2823(2) 0.0230(2) 0.0415(12) Uani 1 1 d . . .
H53A H -0.5370 1.3060 -0.0083 0.050 Uiso 1 1 calc R . .
H53B H -0.4703 1.3183 0.0489 0.050 Uiso 1 1 calc R . .
C54 C -0.5700(4) 1.2344(3) 0.0503(2) 0.0425(13) Uani 1 1 d . . .
H54A H -0.5382 1.2205 0.0866 0.051 Uiso 1 1 calc R . .
H54B H -0.6347 1.2585 0.0542 0.051 Uiso 1 1 calc R . .
C55 C -0.3558(5) 1.2826(3) -0.0327(2) 0.0442(13) Uani 1 1 d . . .
H55A H -0.2994 1.2531 -0.0425 0.053 Uiso 1 1 calc R . .
H55B H -0.4007 1.2925 -0.0665 0.053 Uiso 1 1 calc R . .
C56 C -0.3120(4) 1.3501(3) -0.0105(2) 0.0436(13) Uani 1 1 d . . .
C57 C -0.3676(5) 1.4111(3) -0.0192(3) 0.0567(17) Uani 1 1 d . . .
H57A H -0.4345 1.4091 -0.0375 0.068 Uiso 1 1 calc R . .
C58 C -0.3277(5) 1.4743(3) -0.0020(3) 0.0575(17) Uani 1 1 d . . .
H58A H -0.3669 1.5152 -0.0098 0.069 Uiso 1 1 calc R . .
C59 C -0.2315(5) 1.4801(3) 0.0265(3) 0.0499(15) Uani 1 1 d . . .
C59D C -0.2668(10) 1.5983(6) 0.0608(8) 0.181(8) Uani 1 1 d . . .
H59A H -0.2909 1.5802 0.0938 0.272 Uiso 1 1 calc R . .
H59B H -0.3237 1.6007 0.0320 0.272 Uiso 1 1 calc R . .
H59C H -0.2383 1.6449 0.0676 0.272 Uiso 1 1 calc R . .
C59A C -0.1873(6) 1.5513(3) 0.0439(3) 0.070(2) Uani 1 1 d . . .
C59B C -0.1030(15) 1.5469(6) 0.0838(9) 0.239(13) Uani 1 1 d . . .
H59D H -0.1219 1.5208 0.1149 0.358 Uiso 1 1 calc R . .
H59E H -0.0813 1.5939 0.0953 0.358 Uiso 1 1 calc R . .
H59F H -0.0471 1.5230 0.0689 0.358 Uiso 1 1 calc R . .
C59C C -0.1552(19) 1.5870(8) -0.0045(7) 0.248(13) Uani 1 1 d . . .
H59G H -0.1263 1.6326 0.0062 0.372 Uiso 1 1 calc R . .
H59H H -0.2142 1.5933 -0.0316 0.372 Uiso 1 1 calc R . .
H59I H -0.1040 1.5588 -0.0197 0.372 Uiso 1 1 calc R . .
C60 C -0.1771(5) 1.4188(3) 0.0348(3) 0.0564(17) Uani 1 1 d . . .
H60A H -0.1105 1.4208 0.0535 0.068 Uiso 1 1 calc R . .
C61 C -0.2149(5) 1.3553(3) 0.0172(3) 0.0536(16) Uani 1 1 d . . .
H61A H -0.1746 1.3147 0.0240 0.064 Uiso 1 1 calc R . .
C100 C 0.7214(9) 1.1163(6) 0.2286(4) 0.112(4) Uani 1 1 d . . .
H10A H 0.7519 1.1280 0.2662 0.134 Uiso 1 1 calc R . .
Cl10 Cl 0.6325(3) 1.0523(2) 0.2323(2) 0.1741(19) Uani 1 1 d . . .
Cl11 Cl 0.6578(4) 1.1886(3) 0.20075(13) 0.176(2) Uani 1 1 d . . .
Cl12 Cl 0.8183(3) 1.0926(3) 0.19097(15) 0.1648(18) Uani 1 1 d . . .
Cl23 Cl 0.0532(8) 1.3908(4) 0.2037(4) 0.299(4) Uani 1 1 d D . .
Cl22 Cl -0.1380(11) 1.3721(8) 0.2527(5) 0.431(8) Uani 1 1 d D . .
Cl21 Cl -0.1116(11) 1.3215(7) 0.1579(4) 0.381(6) Uani 1 1 d D . .
C200 C -0.0430(17) 1.330(2) 0.2191(11) 0.41(3) Uani 1 1 d D . .
H20B H -0.0166 1.2850 0.2360 0.490 Uiso 1 1 calc R . .

loop_
_atom_site_aniso_label
_atom_site_aniso_U_11
_atom_site_aniso_U_22
_atom_site_aniso_U_33
_atom_site_aniso_U_23
_atom_site_aniso_U_13
_atom_site_aniso_U_12
Fe1 0.0314(4) 0.0283(4) 0.0418(4) -0.0006(3) -0.0017(3) -0.0013(3)
Fe2 0.0317(4) 0.0289(4) 0.0354(4) -0.0001(3) -0.0018(3) -0.0012(3)
Fe3 0.0330(4) 0.0267(4) 0.0401(4) -0.0012(3) -0.0014(3) -0.0015(3)
O12 0.0329(19) 0.0308(17) 0.048(2) -0.0003(15) -0.0036(16) -0.0014(14)
O14 0.0297(18) 0.0304(16) 0.041(2) -0.0021(14) -0.0043(15) -0.0005(13)
O32 0.0367(19) 0.0342(18) 0.039(2) 0.0041(14) -0.0001(15) 0.0040(14)
O34 0.0354(19) 0.0294(16) 0.0365(19) 0.0008(13) -0.0007(15) -0.0008(13)
O54 0.0356(19) 0.0271(17) 0.050(2) -0.0059(14) 0.0034(16) -0.0024(13)
O52 0.0364(19) 0.0277(16) 0.039(2) -0.0027(14) -0.0035(15) 0.0005(13)
N10 0.033(2) 0.030(2) 0.048(3) 0.0012(18) -0.0043(19) 0.0002(17)
N30 0.034(2) 0.039(2) 0.035(2) 0.0030(18) -0.0003(18) -0.0030(17)
N50 0.040(2) 0.028(2) 0.044(3) -0.0008(17) 0.0004(19) -0.0031(17)
N1 0.036(3) 0.037(2) 0.058(3) -0.003(2) 0.001(2) 0.0017(19)
N2 0.035(2) 0.031(2) 0.031(2) 0.0008(17) -0.0043(19) 0.0030(16)
N3 0.039(3) 0.038(2) 0.047(3) 0.002(2) -0.001(2) -0.0026(19)
C1 0.050(4) 0.086(5) 0.067(5) 0.003(4) -0.005(3) 0.002(4)
C2 0.050(4) 0.034(3) 0.065(4) 0.008(3) 0.021(3) 0.006(2)
C3 0.047(4) 0.057(4) 0.081(5) -0.006(4) 0.000(3) 0.007(3)
S1 0.127(3) 0.261(5) 0.160(4) -0.150(4) 0.002(3) 0.027(3)
S2 0.0556(10) 0.0668(10) 0.0612(11) -0.0094(8) -0.0064(8) -0.0091(8)
S3 0.142(3) 0.153(3) 0.129(3) 0.093(2) 0.022(2) 0.045(2)
C11 0.032(3) 0.034(3) 0.054(3) 0.004(2) -0.007(2) 0.001(2)
C12 0.029(3) 0.037(3) 0.050(3) 0.002(2) -0.009(2) -0.003(2)
C13 0.041(3) 0.039(3) 0.041(3) 0.000(2) -0.005(2) -0.001(2)
C14 0.038(3) 0.035(3) 0.041(3) -0.007(2) -0.003(2) -0.002(2)
C15 0.040(3) 0.027(2) 0.051(3) 0.003(2) -0.006(2) 0.001(2)
C16 0.041(3) 0.029(2) 0.050(3) 0.005(2) -0.002(2) 0.001(2)
C17 0.052(4) 0.038(3) 0.057(4) 0.005(2) 0.006(3) -0.002(2)
C18 0.060(4) 0.047(3) 0.062(4) 0.021(3) -0.003(3) -0.003(3)
C19A 0.047(4) 0.080(5) 0.141(8) 0.064(5) -0.022(5) -0.005(4)
C19 0.049(4) 0.038(3) 0.073(4) 0.021(3) -0.015(3) -0.011(2)
C19B 0.063(5) 0.113(7) 0.150(10) 0.067(7) -0.048(6) -0.020(5)
C19C 0.086(8) 0.33(2) 0.237(18) 0.24(2) -0.042(10) -0.022(11)
C19D 0.168(13) 0.061(7) 0.40(3) -0.017(10) -0.156(17) 0.048(7)
C20 0.040(3) 0.042(3) 0.084(5) 0.017(3) 0.003(3) 0.003(2)
C21 0.041(3) 0.039(3) 0.060(4) 0.008(2) 0.002(3) 0.001(2)
C31 0.041(3) 0.040(3) 0.044(3) 0.006(2) 0.003(2) -0.003(2)
C32 0.042(3) 0.039(3) 0.038(3) 0.005(2) 0.004(2) 0.002(2)
C33 0.043(3) 0.042(3) 0.037(3) -0.005(2) 0.000(2) -0.002(2)
C34 0.036(3) 0.040(3) 0.036(3) -0.003(2) -0.007(2) -0.007(2)
C35 0.034(3) 0.049(3) 0.044(3) 0.002(2) 0.003(2) 0.003(2)
C36 0.030(3) 0.047(3) 0.045(3) -0.002(2) 0.000(2) -0.001(2)
C37 0.044(3) 0.045(3) 0.067(4) -0.004(3) 0.012(3) -0.001(2)
C38 0.055(4) 0.070(4) 0.063(4) -0.025(3) 0.014(3) -0.001(3)
C39 0.057(4) 0.077(4) 0.053(4) 0.011(3) 0.015(3) 0.002(3)
C39A 0.188(12) 0.099(7) 0.059(5) 0.006(5) 0.056(7) 0.011(7)
C39D 1.07(11) 0.23(2) 0.48(5) 0.20(3) 0.65(7) 0.33(5)
C39C 0.189(16) 0.46(3) 0.088(9) -0.039(14) 0.056(10) -0.22(2)
C39B 0.407(18) 0.85(3) 0.041(6) 0.004(17) -0.008(12) -0.510
C40 0.066(4) 0.058(4) 0.052(4) 0.008(3) 0.011(3) -0.001(3)
C41 0.048(3) 0.046(3) 0.053(4) -0.004(3) 0.009(3) -0.005(2)
C51 0.043(3) 0.040(3) 0.041(3) -0.004(2) -0.002(2) -0.002(2)
C52 0.040(3) 0.039(3) 0.040(3) -0.007(2) -0.001(2) -0.002(2)
C53 0.049(3) 0.029(2) 0.047(3) -0.006(2) 0.005(2) -0.006(2)
C54 0.043(3) 0.032(3) 0.051(3) -0.011(2) 0.002(2) -0.003(2)
C55 0.045(3) 0.037(3) 0.050(3) 0.001(2) 0.003(3) -0.011(2)
C56 0.050(3) 0.035(3) 0.044(3) 0.002(2) -0.005(3) -0.008(2)
C57 0.042(3) 0.045(3) 0.079(5) 0.010(3) -0.008(3) -0.006(3)
C58 0.056(4) 0.029(3) 0.085(5) 0.010(3) -0.002(3) -0.001(2)
C59 0.053(4) 0.031(3) 0.064(4) -0.001(2) 0.000(3) -0.009(2)
C59D 0.128(10) 0.072(7) 0.34(2) -0.109(10) 0.000(12) -0.010(6)
C59A 0.076(5) 0.038(3) 0.094(6) -0.011(3) 0.001(4) -0.022(3)
C59B 0.28(2) 0.061(6) 0.32(2) -0.042(9) -0.21(2) -0.018(9)
C59C 0.44(3) 0.143(12) 0.181(15) -0.044(11) 0.135(19) -0.209(19)
C60 0.047(4) 0.039(3) 0.078(5) 0.000(3) -0.011(3) -0.009(3)
C61 0.049(3) 0.038(3) 0.073(4) 0.004(3) -0.002(3) -0.003(2)
C100 0.114(8) 0.140(9) 0.074(6) -0.029(6) -0.022(6) 0.018(7)
Cl10 0.127(3) 0.184(4) 0.204(4) -0.076(3) -0.011(3) -0.006(3)
Cl11 0.234(5) 0.225(4) 0.0750(18) 0.025(2) 0.042(2) 0.106(4)
Cl12 0.099(2) 0.271(5) 0.118(2) -0.088(3) -0.0192(19) 0.040(3)
Cl23 0.384(13) 0.244(7) 0.253(8) -0.030(6) -0.033(8) 0.034(8)
Cl22 0.444(16) 0.523(18) 0.302(11) -0.064(11) -0.062(11) 0.245(15)
Cl21 0.447(16) 0.450(16) 0.239(9) -0.028(9) 0.006(10) -0.065(13)
C200 0.27(3) 0.52(5) 0.46(5) -0.39(5) 0.11(3) -0.19(4)

loop_
_atom_type_symbol
_atom_type_description
_atom_type_scat_dispersion_real
_atom_type_scat_dispersion_imag
_atom_type_scat_source
C C 0.0033 0.0016 'International Tables Vol C Tables 4.2.6.8 and 6.1.1.4'
H H 0.0000 0.0000 'International Tables Vol C Tables 4.2.6.8 and 6.1.1.4'
N N 0.0061 0.0033 'International Tables Vol C Tables 4.2.6.8 and 6.1.1.4'
O O 0.0106 0.0060 'International Tables Vol C Tables 4.2.6.8 and 6.1.1.4'
S S 0.1246 0.1234 'International Tables Vol C Tables 4.2.6.8 and 6.1.1.4'
Fe Fe 0.3463 0.8444 'International Tables Vol C Tables 4.2.6.8 and 6.1.1.4'
Cl Cl 0.1484 0.1585 'International Tables Vol C Tables 4.2.6.8 and 6.1.1.4'

loop_
_geom_angle_atom_site_label_1
_geom_angle_atom_site_label_2
_geom_angle_atom_site_label_3
_geom_angle
_geom_angle_site_symmetry_1
_geom_angle_site_symmetry_3
_geom_angle_publ_flag
O54 Fe1 O34 103.29(14) 3_475 . ?
O54 Fe1 O12 169.60(16) 3_475 . ?
O34 Fe1 O12 75.64(13) . . ?
O54 Fe1 N1 91.02(17) 3_475 . ?
O34 Fe1 N1 97.18(17) . . ?
O12 Fe1 N1 99.37(17) . . ?
O54 Fe1 O14 75.66(14) 3_475 . ?
O34 Fe1 O14 97.31(14) . . ?
O12 Fe1 O14 94.14(14) . . ?
N1 Fe1 O14 162.23(17) . . ?
O54 Fe1 N10 101.67(15) 3_475 . ?
O34 Fe1 N10 152.98(14) . . ?
O12 Fe1 N10 77.94(14) . . ?
N1 Fe1 N10 92.54(18) . . ?
O14 Fe1 N10 79.00(15) . . ?
O52 Fe2 O12 104.05(15) . . ?
O52 Fe2 O34 99.15(14) . . ?
O12 Fe2 O34 75.67(13) . . ?
O52 Fe2 O32 75.23(14) . . ?
O12 Fe2 O32 169.57(14) . . ?
O34 Fe2 O32 94.09(14) . . ?
O52 Fe2 N2 96.19(15) . . ?
O12 Fe2 N2 90.13(14) . . ?
O34 Fe2 N2 161.20(15) . . ?
O32 Fe2 N2 100.30(14) . . ?
O52 Fe2 N30 152.61(15) . . ?
O12 Fe2 N30 102.25(16) . . ?
O34 Fe2 N30 80.05(15) . . ?
O32 Fe2 N30 77.51(15) . . ?
N2 Fe2 N30 91.25(16) . . ?
O32 Fe3 O14 103.50(15) . 3_475 ?
O32 Fe3 O54 171.45(14) . . ?
O14 Fe3 O54 76.23(14) 3_475 . ?
O32 Fe3 O52 75.45(15) . . ?
O14 Fe3 O52 98.92(13) 3_475 . ?
O54 Fe3 O52 96.09(15) . . ?
O32 Fe3 N3 90.70(17) . . ?
O14 Fe3 N3 97.42(16) 3_475 . ?
O54 Fe3 N3 97.82(17) . . ?
O52 Fe3 N3 160.65(18) . . ?
O32 Fe3 N50 102.17(16) . . ?
O14 Fe3 N50 153.11(17) 3_475 . ?
O54 Fe3 N50 77.19(15) . . ?
O52 Fe3 N50 79.91(14) . . ?
N3 Fe3 N50 90.13(16) . . ?
C12 O12 Fe2 135.8(3) . . ?
C12 O12 Fe1 119.9(3) . . ?
Fe2 O12 Fe1 104.23(15) . . ?
C14 O14 Fe3 127.4(3) . 3_475 ?
C14 O14 Fe1 113.2(3) . . ?
Fe3 O14 Fe1 103.46(15) 3_475 . ?
C32 O32 Fe3 134.8(3) . . ?
C32 O32 Fe2 120.6(3) . . ?
Fe3 O32 Fe2 104.46(16) . . ?
C34 O34 Fe1 127.0(3) . . ?
C34 O34 Fe2 113.1(3) . . ?
Fe1 O34 Fe2 103.71(15) . . ?
C54 O54 Fe1 134.6(3) . 3_475 ?
C54 O54 Fe3 121.2(3) . . ?
Fe1 O54 Fe3 104.18(15) 3_475 . ?
C52 O52 Fe2 129.4(3) . . ?
C52 O52 Fe3 111.8(3) . . ?
Fe2 O52 Fe3 104.31(16) . . ?
C13 N10 C11 113.2(4) . . ?
C13 N10 C15 111.6(4) . . ?
C11 N10 C15 111.5(4) . . ?
C13 N10 Fe1 108.8(3) . . ?
C11 N10 Fe1 101.9(3) . . ?
C15 N10 Fe1 109.3(3) . . ?
C31 N30 C33 111.9(4) . . ?
C31 N30 C35 110.7(4) . . ?
C33 N30 C35 111.2(4) . . ?
C31 N30 Fe2 103.3(3) . . ?
C33 N30 Fe2 108.1(3) . . ?
C35 N30 Fe2 111.4(3) . . ?
C53 N50 C51 112.5(4) . . ?
C53 N50 C55 111.6(4) . . ?
C51 N50 C55 110.7(4) . . ?
C53 N50 Fe3 103.3(3) . . ?
C51 N50 Fe3 108.0(3) . . ?
C55 N50 Fe3 110.5(3) . . ?
C1 N1 Fe1 159.6(6) . . ?
C2 N2 Fe2 140.7(4) . . ?
C3 N3 Fe3 161.1(5) . . ?
N1 C1 S1 178.0(8) . . ?
N2 C2 S2 176.5(5) . . ?
N3 C3 S3 177.7(7) . . ?
N10 C11 C12 110.0(4) . . ?
O12 C12 C11 107.7(4) . . ?
N10 C13 C14 112.1(4) . . ?
O14 C14 C13 109.5(4) . . ?
N10 C15 C16 116.6(4) . . ?
C21 C16 C17 117.9(5) . . ?
C21 C16 C15 120.3(5) . . ?
C17 C16 C15 121.8(5) . . ?
C18 C17 C16 119.2(6) . . ?
C17 C18 C19 123.1(6) . . ?
C19B C19A C19D 112.4(11) . . ?
C19B C19A C19C 108.3(10) . . ?
C19D C19A C19C 108.3(12) . . ?
C19B C19A C19 109.6(6) . . ?
C19D C19A C19 107.1(8) . . ?
C19C C19A C19 111.1(9) . . ?
C20 C19 C18 116.8(5) . . ?
C20 C19 C19A 120.1(7) . . ?
C18 C19 C19A 123.1(7) . . ?
C19 C20 C21 121.3(6) . . ?
C16 C21 C20 121.6(6) . . ?
N30 C31 C32 109.4(4) . . ?
O32 C32 C31 107.8(4) . . ?
N30 C33 C34 112.1(4) . . ?
O34 C34 C33 110.4(4) . . ?
C36 C35 N30 115.4(4) . . ?
C37 C36 C41 116.6(6) . . ?
C37 C36 C35 122.7(5) . . ?
C41 C36 C35 120.7(5) . . ?
C36 C37 C38 120.7(6) . . ?
C39 C38 C37 121.1(6) . . ?
C40 C39 C38 117.3(6) . . ?
C40 C39 C39A 121.8(7) . . ?
C38 C39 C39A 120.9(7) . . ?
C39B C39A C39C 113.4(15) . . ?
C39B C39A C39D 113(3) . . ?
C39C C39A C39D 93(2) . . ?
C39B C39A C39 112.9(13) . . ?
C39C C39A C39 116.7(10) . . ?
C39D C39A C39 105.8(12) . . ?
C41 C40 C39 122.1(6) . . ?
C40 C41 C36 122.3(6) . . ?
N50 C51 C52 111.2(4) . . ?
O52 C52 C51 110.6(4) . . ?
N50 C53 C54 109.4(4) . . ?
O54 C54 C53 106.9(5) . . ?
C56 C55 N50 115.8(5) . . ?
C61 C56 C57 117.4(5) . . ?
C61 C56 C55 122.7(5) . . ?
C57 C56 C55 119.8(5) . . ?
C58 C57 C56 121.3(6) . . ?
C57 C58 C59 121.8(5) . . ?
C58 C59 C60 116.1(5) . . ?
C58 C59 C59A 120.9(5) . . ?
C60 C59 C59A 122.8(6) . . ?
C59B C59A C59D 111.6(12) . . ?
C59B C59A C59C 108.6(15) . . ?
C59D C59A C59C 103.1(13) . . ?
C59B C59A C59 113.1(7) . . ?
C59D C59A C59 111.3(7) . . ?
C59C C59A C59 108.6(8) . . ?
C61 C60 C59 123.0(6) . . ?
C60 C61 C56 120.3(6) . . ?
Cl11 C100 Cl12 110.5(7) . . ?
Cl11 C100 Cl10 107.0(6) . . ?
Cl12 C100 Cl10 113.4(6) . . ?
Cl21 C200 Cl23 101(2) . . ?
Cl21 C200 Cl22 97.4(18) . . ?
Cl23 C200 Cl22 110.8(19) . . ?

loop_
_geom_bond_atom_site_label_1
_geom_bond_atom_site_label_2
_geom_bond_distance
_geom_bond_site_symmetry_2
_geom_bond_publ_flag
Fe1 O54 1.975(3) 3_475 ?
Fe1 O34 1.981(3) . ?
Fe1 O12 2.007(3) . ?
Fe1 N1 2.023(6) . ?
Fe1 O14 2.023(4) . ?
Fe1 N10 2.247(4) . ?
Fe2 O52 1.973(4) . ?
Fe2 O12 1.973(3) . ?
Fe2 O34 2.013(3) . ?
Fe2 O32 2.013(3) . ?
Fe2 N2 2.094(4) . ?
Fe2 N30 2.237(5) . ?
Fe3 O32 1.966(4) . ?
Fe3 O14 1.972(3) 3_475 ?
Fe3 O54 2.001(4) . ?
Fe3 O52 2.010(3) . ?
Fe3 N3 2.062(5) . ?
Fe3 N50 2.238(4) . ?
O12 C12 1.430(6) . ?
O14 C14 1.422(6) . ?
O14 Fe3 1.972(3) 3_475 ?
O32 C32 1.406(6) . ?
O34 C34 1.418(6) . ?
O54 C54 1.415(6) . ?
O54 Fe1 1.975(3) 3_475 ?
O52 C52 1.423(6) . ?
N10 C13 1.478(8) . ?
N10 C11 1.489(7) . ?
N10 C15 1.504(6) . ?
N30 C31 1.489(6) . ?
N30 C33 1.487(6) . ?
N30 C35 1.506(7) . ?
N50 C53 1.468(7) . ?
N50 C51 1.507(7) . ?
N50 C55 1.523(7) . ?
N1 C1 1.084(9) . ?
N2 C2 1.104(7) . ?
N3 C3 1.102(9) . ?
C1 S1 1.619(10) . ?
C2 S2 1.618(7) . ?
C3 S3 1.623(9) . ?
C11 C12 1.511(7) . ?
C13 C14 1.542(7) . ?
C15 C16 1.514(7) . ?
C16 C21 1.378(8) . ?
C16 C17 1.411(9) . ?
C17 C18 1.378(8) . ?
C18 C19 1.398(10) . ?
C19A C19B 1.485(11) . ?
C19A C19D 1.510(18) . ?
C19A C19C 1.54(2) . ?
C19A C19 1.539(8) . ?
C19 C20 1.373(10) . ?
C20 C21 1.394(8) . ?
C31 C32 1.513(8) . ?
C33 C34 1.536(8) . ?
C35 C36 1.503(8) . ?
C36 C37 1.379(8) . ?
C36 C41 1.401(8) . ?
C37 C38 1.409(10) . ?
C38 C39 1.383(10) . ?
C39 C40 1.372(10) . ?
C39 C39A 1.524(11) . ?
C39A C39B 1.33(2) . ?
C39A C39C 1.405(19) . ?
C39A C39D 1.46(3) . ?
C40 C41 1.350(9) . ?
C51 C52 1.538(7) . ?
C53 C54 1.534(8) . ?
C55 C56 1.502(7) . ?
C56 C61 1.392(8) . ?
C56 C57 1.389(8) . ?
C57 C58 1.373(8) . ?
C58 C59 1.390(9) . ?
C59 C60 1.384(9) . ?
C59 C59A 1.531(8) . ?
C59D C59A 1.485(14) . ?
C59A C59B 1.410(14) . ?
C59A C59C 1.491(16) . ?
C60 C61 1.371(8) . ?
C100 Cl11 1.729(12) . ?
C100 Cl12 1.736(13) . ?
C100 Cl10 1.713(13) . ?
Cl23 C200 1.81(2) . ?
Cl22 C200 1.79(2) . ?
Cl21 C200 1.69(3) . ?
